data_4074067
loop_
_publ_author_name
'Cui, Peng'
'Chen, Yaofeng'
'Zeng, Xiaohua'
'Sun, Jie'
'Li, Guangyu'
'Xia, Wei'

_publ_section_title
;
 Boratabenzene Derivatives of Divalent Samarium: Syntheses, Structures and
 Catalytic Reactivities of (C5H5BXPh2)2Sm(THF)2(X = N, P)
;
_journal_issue 26
_journal_name_full Organometallics
_journal_page_first 6519
_journal_paper_doi 10.1021/om700878a
_journal_volume 26
_journal_year 2007
_chemical_formula_sum 'C44 H50 B2 O2.5 P2 Sm'
_chemical_formula_weight 852.75
_chemical_name_systematic
; 
 ? 
;
_space_group_IT_number 14
_symmetry_cell_setting monoclinic
_symmetry_space_group_name_Hall '-P 2ybc'
_symmetry_space_group_name_H-M 'P 1 21/c 1'
_atom_sites_solution_hydrogens geom
_atom_sites_solution_primary direct
_atom_sites_solution_secondary difmap
_audit_creation_method SHELXL-97
_cell_angle_alpha 90.00
_cell_angle_beta 94.062(2)
_cell_angle_gamma 90.00
_cell_formula_units_Z 4
_cell_length_a 8.4309(8)
_cell_length_b 16.1377(14)
_cell_length_c 30.901(3)
_cell_measurement_reflns_used 4732
_cell_measurement_temperature 293(2)
_cell_measurement_theta_max 47.857
_cell_measurement_theta_min 5.048
_cell_volume 4193.7(7)
_computing_cell_refinement 'Bruker SMART'
_computing_data_collection 'Bruker SMART'
_computing_data_reduction 'Bruker SHELXTL'
_computing_molecular_graphics 'Bruker SHELXTL'
_computing_publication_material 'Bruker SHELXTL'
_computing_structure_refinement 'SHELXL-97 (Sheldrick, 1997)'
_computing_structure_solution 'SHELXS-97 (Sheldrick, 1990)'
_diffrn_ambient_temperature 293(2)
_diffrn_measured_fraction_theta_full 0.997
_diffrn_measured_fraction_theta_max 0.997
_diffrn_measurement_device_type 'CCD area detector'
_diffrn_measurement_method 'phi and omega scans'
_diffrn_radiation_monochromator graphite
_diffrn_radiation_source 'fine-focus sealed tube'
_diffrn_radiation_type MoK\a
_diffrn_radiation_wavelength 0.71073
_diffrn_reflns_av_R_equivalents 0.0829
_diffrn_reflns_av_sigmaI/netI 0.0940
_diffrn_reflns_limit_h_max 10
_diffrn_reflns_limit_h_min -10
_diffrn_reflns_limit_k_max 17
_diffrn_reflns_limit_k_min -20
_diffrn_reflns_limit_l_max 39
_diffrn_reflns_limit_l_min -36
_diffrn_reflns_number 24474
_diffrn_reflns_theta_full 27.00
_diffrn_reflns_theta_max 27.00
_diffrn_reflns_theta_min 1.83
_exptl_absorpt_coefficient_mu 1.512
_exptl_absorpt_correction_T_max 1.00000
_exptl_absorpt_correction_T_min 0.60617
_exptl_absorpt_correction_type empirical
_exptl_absorpt_process_details sadabs
_exptl_crystal_colour black
_exptl_crystal_density_diffrn 1.351
_exptl_crystal_density_method 'not measured'
_exptl_crystal_description prismatic
_exptl_crystal_F_000 1744
_exptl_crystal_size_max 0.475
_exptl_crystal_size_mid 0.221
_exptl_crystal_size_min 0.166
_refine_diff_density_max 1.175
_refine_diff_density_min -0.807
_refine_diff_density_rms 0.092
_refine_ls_extinction_method none
_refine_ls_goodness_of_fit_ref 0.852
_refine_ls_hydrogen_treatment mixed
_refine_ls_matrix_type full
_refine_ls_number_parameters 462
_refine_ls_number_reflns 9141
_refine_ls_number_restraints 7
_refine_ls_restrained_S_all 0.853
_refine_ls_R_factor_all 0.0778
_refine_ls_R_factor_gt 0.0451
_refine_ls_shift/su_max 0.002
_refine_ls_shift/su_mean 0.000
_refine_ls_structure_factor_coef Fsqd
_refine_ls_weighting_details 'calc w=1/[\s^2^(Fo^2^)+(0.0385P)^2^+0.0000P] where P=(Fo^2^+2Fc^2^)/3'
_refine_ls_weighting_scheme calc
_refine_ls_wR_factor_gt 0.0929
_refine_ls_wR_factor_ref 0.1006
_reflns_number_gt 5548
_reflns_number_total 9141
_reflns_threshold_expression >2sigma(I)
_cod_data_source_file om700878a-file005.cif
_cod_data_source_block cd27274
_cod_original_sg_symbol_H-M P2(1)/c
_cod_original_formula_sum 'C44 H50 B2 O2.50 P2 Sm'
_cod_database_code 4074067

loop_
_symmetry_equiv_pos_as_xyz
'x, y, z'
'-x, y+1/2, -z+1/2'
'-x, -y, -z'
'x, -y-1/2, z-1/2'

loop_
_atom_site_label
_atom_site_type_symbol
_atom_site_fract_x
_atom_site_fract_y
_atom_site_fract_z
_atom_site_U_iso_or_equiv
_atom_site_adp_type
_atom_site_occupancy
_atom_site_symmetry_multiplicity
_atom_site_calc_flag
_atom_site_refinement_flags
B1 B 0.2754(6) 0.3460(3) 0.73192(17) 0.0467(13) Uani 1 1 d .
B2 B 0.6603(7) 0.2973(4) 0.8780(2) 0.0583(16) Uani 1 1 d .
C1 C 0.4168(6) 0.3933(3) 0.75078(15) 0.0590(13) Uani 1 1 d .
H1 H 0.5115 0.3928 0.7371 0.071 Uiso 1 1 calc R
C2 C 0.4052(7) 0.4381(3) 0.78898(16) 0.0584(13) Uani 1 1 d .
H2 H 0.4919 0.4698 0.7993 0.070 Uiso 1 1 calc R
C3 C 0.2724(7) 0.4377(3) 0.81204(17) 0.0609(14) Uani 1 1 d .
H3 H 0.2723 0.4665 0.8381 0.073 Uiso 1 1 calc R
C4 C 0.1379(7) 0.3943(3) 0.79653(16) 0.0613(14) Uani 1 1 d .
H4 H 0.0478 0.3959 0.8122 0.074 Uiso 1 1 calc R
C5 C 0.1334(5) 0.3493(3) 0.75873(15) 0.0510(12) Uani 1 1 d .
H5 H 0.0415 0.3204 0.7496 0.061 Uiso 1 1 calc R
C6 C 0.6068(6) 0.2107(3) 0.88724(19) 0.0682(15) Uani 1 1 d .
H6 H 0.5653 0.1984 0.9136 0.082 Uiso 1 1 calc R
C7 C 0.6191(7) 0.1500(4) 0.8568(2) 0.0758(17) Uani 1 1 d .
H7 H 0.5895 0.0962 0.8633 0.091 Uiso 1 1 calc R
C8 C 0.6749(6) 0.1664(4) 0.8163(2) 0.0740(17) Uani 1 1 d .
H8 H 0.6791 0.1239 0.7961 0.089 Uiso 1 1 calc R
C9 C 0.7238(6) 0.2451(4) 0.80584(19) 0.0677(16) Uani 1 1 d .
H9 H 0.7607 0.2545 0.7786 0.081 Uiso 1 1 calc R
C10 C 0.7193(5) 0.3102(3) 0.83477(17) 0.0600(13) Uani 1 1 d .
H10 H 0.7538 0.3625 0.8269 0.072 Uiso 1 1 calc R
C11 C 0.2004(6) 0.3410(3) 0.63624(15) 0.0566(13) Uani 1 1 d .
C12 C 0.1617(8) 0.3038(4) 0.5965(2) 0.0872(19) Uani 1 1 d .
H12 H 0.1801 0.2473 0.5935 0.105 Uiso 1 1 calc R
C13 C 0.0970(10) 0.3477(5) 0.5616(2) 0.114(3) Uani 1 1 d .
H13 H 0.0698 0.3211 0.5354 0.137 Uiso 1 1 calc R
C14 C 0.0736(10) 0.4299(6) 0.5657(2) 0.121(3) Uani 1 1 d .
H14 H 0.0312 0.4604 0.5421 0.145 Uiso 1 1 calc R
C15 C 0.1115(9) 0.4687(5) 0.6043(2) 0.111(3) Uani 1 1 d .
H15 H 0.0945 0.5254 0.6068 0.133 Uiso 1 1 calc R
C16 C 0.1745(7) 0.4250(4) 0.63954(19) 0.0776(17) Uani 1 1 d .
H16 H 0.1997 0.4521 0.6657 0.093 Uiso 1 1 calc R
C17 C 0.4856(6) 0.2673(3) 0.67226(16) 0.0560(12) Uani 1 1 d .
C18 C 0.5741(7) 0.3280(4) 0.65380(18) 0.0730(16) Uani 1 1 d .
H18 H 0.5250 0.3766 0.6436 0.088 Uiso 1 1 calc R
C19 C 0.7363(7) 0.3171(4) 0.6503(2) 0.089(2) Uani 1 1 d .
H19 H 0.7958 0.3582 0.6380 0.107 Uiso 1 1 calc R
C20 C 0.8081(8) 0.2448(5) 0.6653(2) 0.096(2) Uani 1 1 d .
H20 H 0.9168 0.2378 0.6630 0.116 Uiso 1 1 calc R
C21 C 0.7257(8) 0.1850(5) 0.6828(2) 0.092(2) Uani 1 1 d .
H21 H 0.7754 0.1363 0.6925 0.110 Uiso 1 1 calc R
C22 C 0.5661(7) 0.1964(4) 0.68621(17) 0.0710(15) Uani 1 1 d .
H22 H 0.5089 0.1543 0.6985 0.085 Uiso 1 1 calc R
C23 C 0.7767(6) 0.4599(3) 0.91225(16) 0.0574(13) Uani 1 1 d .
C24 C 0.7829(8) 0.5157(3) 0.87816(18) 0.0808(19) Uani 1 1 d .
H24 H 0.6977 0.5187 0.8574 0.097 Uiso 1 1 calc R
C25 C 0.9115(9) 0.5663(4) 0.8745(2) 0.097(2) Uani 1 1 d .
H25 H 0.9138 0.6020 0.8509 0.116 Uiso 1 1 calc R
C26 C 1.0352(9) 0.5649(4) 0.9047(2) 0.095(2) Uani 1 1 d .
H26 H 1.1218 0.5998 0.9023 0.115 Uiso 1 1 calc R
C27 C 1.0317(8) 0.5122(4) 0.9385(2) 0.0876(19) Uani 1 1 d .
H27 H 1.1166 0.5109 0.9594 0.105 Uiso 1 1 calc R
C28 C 0.9032(7) 0.4602(3) 0.94238(18) 0.0733(16) Uani 1 1 d .
H28 H 0.9030 0.4246 0.9661 0.088 Uiso 1 1 calc R
C29 C 0.5981(6) 0.3572(3) 0.96834(16) 0.0563(13) Uani 1 1 d .
C30 C 0.6932(7) 0.2969(4) 0.98811(19) 0.0801(17) Uani 1 1 d .
H30 H 0.7682 0.2705 0.9723 0.096 Uiso 1 1 calc R
C31 C 0.6801(9) 0.2745(4) 1.0310(2) 0.094(2) Uani 1 1 d .
H31 H 0.7482 0.2346 1.0436 0.112 Uiso 1 1 calc R
C32 C 0.5707(10) 0.3095(5) 1.0548(2) 0.101(2) Uani 1 1 d .
H32 H 0.5629 0.2940 1.0835 0.121 Uiso 1 1 calc R
C33 C 0.4716(9) 0.3678(4) 1.0364(2) 0.103(2) Uani 1 1 d .
H33 H 0.3941 0.3916 1.0524 0.124 Uiso 1 1 calc R
C34 C 0.4858(7) 0.3921(3) 0.99331(19) 0.0747(16) Uani 1 1 d .
H34 H 0.4180 0.4327 0.9812 0.090 Uiso 1 1 calc R
C35 C 0.1544(8) 0.3065(4) 0.90562(19) 0.0835(17) Uani 1 1 d .
H35A H 0.0528 0.3309 0.8960 0.100 Uiso 1 1 calc R
H35B H 0.2337 0.3501 0.9084 0.100 Uiso 1 1 calc R
C36 C 0.1436(9) 0.2626(4) 0.9480(2) 0.103(2) Uani 1 1 d .
H36A H 0.2455 0.2624 0.9646 0.123 Uiso 1 1 calc R
H36B H 0.0649 0.2882 0.9650 0.123 Uiso 1 1 calc R
C37 C 0.0960(9) 0.1789(5) 0.9349(2) 0.118(3) Uani 1 1 d .
H37A H -0.0182 0.1724 0.9354 0.142 Uiso 1 1 calc R
H37B H 0.1477 0.1384 0.9543 0.142 Uiso 1 1 calc R
C38 C 0.1461(11) 0.1681(4) 0.8904(2) 0.146(4) Uani 1 1 d .
H38A H 0.2309 0.1276 0.8903 0.175 Uiso 1 1 calc R
H38B H 0.0573 0.1484 0.8714 0.175 Uiso 1 1 calc R
C39 C 0.3114(7) 0.0547(4) 0.7833(3) 0.106(3) Uani 1 1 d .
H39A H 0.3509 0.0325 0.8112 0.127 Uiso 1 1 calc R
H39B H 0.3981 0.0552 0.7643 0.127 Uiso 1 1 calc R
C40 C 0.1820(7) 0.0033(4) 0.7646(3) 0.105(2) Uani 1 1 d .
H40A H 0.1963 -0.0087 0.7344 0.126 Uiso 1 1 calc R
H40B H 0.1769 -0.0486 0.7803 0.126 Uiso 1 1 calc R
C41 C 0.0396(7) 0.0513(4) 0.7688(3) 0.104(2) Uani 1 1 d .
H41A H -0.0348 0.0430 0.7437 0.125 Uiso 1 1 calc R
H41B H -0.0115 0.0352 0.7946 0.125 Uiso 1 1 calc R
C42 C 0.0892(6) 0.1357(3) 0.7716(2) 0.0860(19) Uani 1 1 d .
H42A H 0.0247 0.1662 0.7909 0.103 Uiso 1 1 calc R
H42B H 0.0789 0.1616 0.7432 0.103 Uiso 1 1 calc R
C43 C 0.591(3) 1.0359(18) 0.9859(10) 0.222(11) Uiso 0.50 1 d PD
C44 C 0.571(4) 1.000(2) 1.0279(8) 0.31(2) Uiso 0.50 1 d PD
C45 C 0.533(3) 0.9248(12) 0.9998(9) 0.174(8) Uiso 0.50 1 d PD
C46 C 0.427(3) 0.9528(16) 0.9641(7) 0.196(11) Uiso 0.50 1 d PD
O1 O 0.1991(4) 0.2445(2) 0.87550(12) 0.0728(10) Uani 1 1 d .
O2 O 0.2545(4) 0.13516(19) 0.78842(11) 0.0644(10) Uani 1 1 d .
O3 O 0.441(3) 1.0384(16) 0.9631(7) 0.327(13) Uiso 0.50 1 d PD
P1 P 0.27475(15) 0.27503(8) 0.68110(4) 0.0539(3) Uani 1 1 d .
P2 P 0.60125(17) 0.39186(9) 0.91254(5) 0.0638(4) Uani 1 1 d .
Sm Sm 0.38304(3) 0.266963(14) 0.817040(8) 0.04308(9) Uani 1 1 d .

loop_
_atom_site_aniso_label
_atom_site_aniso_U_11
_atom_site_aniso_U_22
_atom_site_aniso_U_33
_atom_site_aniso_U_23
_atom_site_aniso_U_13
_atom_site_aniso_U_12
B1 0.049(3) 0.048(3) 0.043(3) 0.004(2) 0.002(3) 0.001(3)
B2 0.047(3) 0.071(4) 0.055(4) -0.005(3) -0.007(3) -0.008(3)
C1 0.066(3) 0.059(3) 0.055(3) 0.006(2) 0.018(3) -0.012(3)
C2 0.074(4) 0.042(3) 0.059(3) -0.001(2) 0.002(3) -0.010(3)
C3 0.082(4) 0.044(3) 0.057(3) -0.002(2) 0.006(3) 0.018(3)
C4 0.063(4) 0.060(3) 0.062(4) 0.008(3) 0.013(3) 0.023(3)
C5 0.043(3) 0.054(3) 0.055(3) 0.001(2) -0.001(2) 0.005(2)
C6 0.070(4) 0.068(4) 0.063(4) 0.011(3) -0.012(3) -0.008(3)
C7 0.061(4) 0.061(4) 0.103(5) 0.009(4) -0.014(4) 0.007(3)
C8 0.042(3) 0.071(4) 0.108(5) -0.024(3) 0.000(3) 0.010(3)
C9 0.037(3) 0.089(5) 0.078(4) -0.017(3) 0.009(3) 0.002(3)
C10 0.043(3) 0.064(3) 0.072(4) -0.003(3) 0.002(3) -0.011(2)
C11 0.050(3) 0.076(4) 0.045(3) -0.009(3) 0.010(2) -0.004(3)
C12 0.112(5) 0.090(5) 0.060(4) -0.009(3) 0.010(4) -0.005(4)
C13 0.158(8) 0.130(7) 0.053(5) 0.000(4) -0.005(5) -0.016(6)
C14 0.129(7) 0.167(8) 0.064(5) 0.032(5) -0.013(5) 0.025(6)
C15 0.134(7) 0.107(6) 0.090(6) 0.011(4) -0.001(5) 0.045(5)
C16 0.084(4) 0.085(5) 0.062(4) 0.000(3) -0.003(3) 0.024(3)
C17 0.054(3) 0.063(3) 0.052(3) -0.014(3) 0.008(2) -0.003(3)
C18 0.060(4) 0.075(4) 0.086(4) -0.010(3) 0.023(3) -0.002(3)
C19 0.071(4) 0.097(5) 0.105(5) -0.028(4) 0.033(4) -0.021(4)
C20 0.061(4) 0.121(7) 0.108(6) -0.041(5) 0.007(4) 0.012(4)
C21 0.070(5) 0.097(6) 0.108(6) -0.008(4) 0.001(4) 0.025(4)
C22 0.068(4) 0.070(4) 0.074(4) 0.000(3) 0.006(3) 0.007(3)
C23 0.071(4) 0.049(3) 0.052(3) -0.005(2) 0.006(3) 0.002(3)
C24 0.111(5) 0.064(4) 0.065(4) 0.004(3) -0.013(4) -0.015(4)
C25 0.138(7) 0.074(4) 0.079(5) 0.009(3) 0.005(5) -0.041(4)
C26 0.117(6) 0.085(5) 0.086(5) -0.011(4) 0.015(5) -0.037(4)
C27 0.074(4) 0.095(5) 0.092(5) -0.004(4) -0.010(4) -0.016(4)
C28 0.078(4) 0.073(4) 0.068(4) 0.007(3) -0.009(3) -0.005(3)
C29 0.053(3) 0.065(3) 0.052(3) -0.004(3) 0.006(3) -0.005(3)
C30 0.074(4) 0.102(5) 0.065(4) 0.006(3) 0.006(3) 0.015(4)
C31 0.108(6) 0.100(5) 0.071(5) 0.016(4) -0.001(4) 0.005(4)
C32 0.160(8) 0.087(5) 0.058(4) 0.011(4) 0.018(5) -0.011(5)
C33 0.133(7) 0.097(6) 0.088(5) -0.021(4) 0.062(5) -0.014(5)
C34 0.087(4) 0.066(4) 0.073(4) -0.002(3) 0.014(3) -0.004(3)
C35 0.092(5) 0.086(4) 0.076(4) -0.012(3) 0.031(3) 0.000(4)
C36 0.124(6) 0.111(6) 0.076(5) -0.012(4) 0.027(4) -0.034(5)
C37 0.145(7) 0.129(7) 0.085(5) 0.008(4) 0.043(5) -0.024(5)
C38 0.243(10) 0.100(6) 0.107(6) -0.008(4) 0.100(6) -0.056(6)
C39 0.071(4) 0.058(4) 0.185(7) -0.046(4) -0.009(5) 0.005(3)
C40 0.064(4) 0.068(4) 0.181(7) -0.043(4) -0.006(4) 0.002(3)
C41 0.070(4) 0.068(4) 0.173(7) -0.017(4) -0.010(4) -0.011(4)
C42 0.054(4) 0.064(4) 0.139(6) -0.014(4) -0.001(4) 0.003(3)
O1 0.075(3) 0.071(3) 0.075(3) 0.0037(19) 0.032(2) -0.0054(19)
O2 0.047(2) 0.045(2) 0.100(3) -0.0164(18) -0.0011(19) -0.0011(16)
P1 0.0497(7) 0.0593(8) 0.0533(8) -0.0061(6) 0.0084(6) -0.0054(6)
P2 0.0589(9) 0.0787(10) 0.0535(9) 0.0027(7) 0.0010(7) -0.0005(7)
Sm 0.03845(14) 0.03984(14) 0.05137(15) -0.00081(11) 0.00609(10) 0.00084(11)

loop_
_atom_type_symbol
_atom_type_description
_atom_type_scat_dispersion_real
_atom_type_scat_dispersion_imag
_atom_type_scat_source
C C 0.0033 0.0016 'International Tables Vol C Tables 4.2.6.8 and 6.1.1.4'
H H 0.0000 0.0000 'International Tables Vol C Tables 4.2.6.8 and 6.1.1.4'
B B 0.0013 0.0007 'International Tables Vol C Tables 4.2.6.8 and 6.1.1.4'
O O 0.0106 0.0060 'International Tables Vol C Tables 4.2.6.8 and 6.1.1.4'
Sm Sm -0.1638 3.4418 'International Tables Vol C Tables 4.2.6.8 and 6.1.1.4'
P P 0.1023 0.0942 'International Tables Vol C Tables 4.2.6.8 and 6.1.1.4'

loop_
_geom_angle_atom_site_label_1
_geom_angle_atom_site_label_2
_geom_angle_atom_site_label_3
_geom_angle
_geom_angle_site_symmetry_1
_geom_angle_site_symmetry_3
C1 B1 C5 114.2(4) . .
C1 B1 P1 124.9(4) . .
C5 B1 P1 120.6(4) . .
C1 B1 Sm 72.1(3) . .
C5 B1 Sm 74.7(3) . .
P1 B1 Sm 116.2(2) . .
C10 B2 C6 115.3(5) . .
C10 B2 P2 120.2(4) . .
C6 B2 P2 122.3(5) . .
C10 B2 Sm 75.3(3) . .
C6 B2 Sm 74.3(3) . .
P2 B2 Sm 105.0(2) . .
C2 C1 B1 119.5(5) . .
C2 C1 Sm 75.6(3) . .
B1 C1 Sm 78.6(3) . .
C2 C1 H1 120.2 . .
B1 C1 H1 120.2 . .
Sm C1 H1 116.3 . .
C3 C2 C1 123.2(5) . .
C3 C2 Sm 76.6(3) . .
C1 C2 Sm 76.7(3) . .
C3 C2 H2 118.4 . .
C1 C2 H2 118.4 . .
Sm C2 H2 119.1 . .
C2 C3 C4 120.1(5) . .
C2 C3 Sm 76.2(3) . .
C4 C3 Sm 78.0(3) . .
C2 C3 H3 120.0 . .
C4 C3 H3 120.0 . .
Sm C3 H3 116.6 . .
C5 C4 C3 122.2(5) . .
C5 C4 Sm 77.9(3) . .
C3 C4 Sm 74.6(3) . .
C5 C4 H4 118.9 . .
C3 C4 H4 118.9 . .
Sm C4 H4 119.4 . .
C4 C5 B1 120.8(5) . .
C4 C5 Sm 75.3(3) . .
B1 C5 Sm 76.2(2) . .
C4 C5 H5 119.6 . .
B1 C5 H5 119.6 . .
Sm C5 H5 119.8 . .
C7 C6 B2 119.9(6) . .
C7 C6 Sm 77.8(3) . .
B2 C6 Sm 75.9(3) . .
C7 C6 H6 120.1 . .
B2 C6 H6 120.1 . .
Sm C6 H6 117.0 . .
C6 C7 C8 121.9(6) . .
C6 C7 Sm 75.3(3) . .
C8 C7 Sm 76.4(3) . .
C6 C7 H7 119.0 . .
C8 C7 H7 119.0 . .
Sm C7 H7 120.3 . .
C9 C8 C7 120.7(5) . .
C9 C8 Sm 76.0(3) . .
C7 C8 Sm 76.3(3) . .
C9 C8 H8 119.7 . .
C7 C8 H8 119.7 . .
Sm C8 H8 118.9 . .
C8 C9 C10 121.7(6) . .
C8 C9 Sm 76.8(3) . .
C10 C9 Sm 76.2(3) . .
C8 C9 H9 119.1 . .
C10 C9 H9 119.1 . .
Sm C9 H9 118.7 . .
C9 C10 B2 120.4(5) . .
C9 C10 Sm 76.6(3) . .
B2 C10 Sm 75.6(3) . .
C9 C10 H10 119.8 . .
B2 C10 H10 119.8 . .
Sm C10 H10 118.8 . .
C16 C11 C12 117.6(5) . .
C16 C11 P1 124.5(4) . .
C12 C11 P1 117.8(5) . .
C13 C12 C11 121.9(6) . .
C13 C12 H12 119.0 . .
C11 C12 H12 119.0 . .
C14 C13 C12 119.0(7) . .
C14 C13 H13 120.5 . .
C12 C13 H13 120.5 . .
C13 C14 C15 120.5(7) . .
C13 C14 H14 119.7 . .
C15 C14 H14 119.7 . .
C14 C15 C16 120.7(7) . .
C14 C15 H15 119.6 . .
C16 C15 H15 119.6 . .
C15 C16 C11 120.1(6) . .
C15 C16 H16 119.9 . .
C11 C16 H16 119.9 . .
C18 C17 C22 116.7(5) . .
C18 C17 P1 125.1(4) . .
C22 C17 P1 118.1(4) . .
C17 C18 C19 120.4(6) . .
C17 C18 H18 119.8 . .
C19 C18 H18 119.8 . .
C20 C19 C18 119.5(6) . .
C20 C19 H19 120.3 . .
C18 C19 H19 120.3 . .
C21 C20 C19 121.5(7) . .
C21 C20 H20 119.3 . .
C19 C20 H20 119.3 . .
C20 C21 C22 118.7(7) . .
C20 C21 H21 120.7 . .
C22 C21 H21 120.7 . .
C21 C22 C17 123.3(6) . .
C21 C22 H22 118.3 . .
C17 C22 H22 118.3 . .
C28 C23 C24 116.4(5) . .
C28 C23 P2 126.0(4) . .
C24 C23 P2 117.6(4) . .
C25 C24 C23 121.5(6) . .
C25 C24 H24 119.2 . .
C23 C24 H24 119.2 . .
C26 C25 C24 120.6(6) . .
C26 C25 H25 119.7 . .
C24 C25 H25 119.7 . .
C27 C26 C25 119.3(6) . .
C27 C26 H26 120.4 . .
C25 C26 H26 120.4 . .
C26 C27 C28 120.7(6) . .
C26 C27 H27 119.7 . .
C28 C27 H27 119.7 . .
C23 C28 C27 121.5(5) . .
C23 C28 H28 119.2 . .
C27 C28 H28 119.2 . .
C30 C29 C34 116.1(5) . .
C30 C29 P2 126.3(4) . .
C34 C29 P2 117.5(4) . .
C29 C30 C31 121.7(6) . .
C29 C30 H30 119.1 . .
C31 C30 H30 119.1 . .
C32 C31 C30 121.1(7) . .
C32 C31 H31 119.4 . .
C30 C31 H31 119.4 . .
C31 C32 C33 119.3(7) . .
C31 C32 H32 120.3 . .
C33 C32 H32 120.3 . .
C32 C33 C34 120.1(7) . .
C32 C33 H33 120.0 . .
C34 C33 H33 120.0 . .
C29 C34 C33 121.6(6) . .
C29 C34 H34 119.2 . .
C33 C34 H34 119.2 . .
O1 C35 C36 105.8(5) . .
O1 C35 H35A 110.6 . .
C36 C35 H35A 110.6 . .
O1 C35 H35B 110.6 . .
C36 C35 H35B 110.6 . .
H35A C35 H35B 108.7 . .
C37 C36 C35 103.3(5) . .
C37 C36 H36A 111.1 . .
C35 C36 H36A 111.1 . .
C37 C36 H36B 111.1 . .
C35 C36 H36B 111.1 . .
H36A C36 H36B 109.1 . .
C36 C37 C38 106.0(6) . .
C36 C37 H37A 110.5 . .
C38 C37 H37A 110.5 . .
C36 C37 H37B 110.5 . .
C38 C37 H37B 110.5 . .
H37A C37 H37B 108.7 . .
O1 C38 C37 108.7(6) . .
O1 C38 H38A 109.9 . .
C37 C38 H38A 109.9 . .
O1 C38 H38B 109.9 . .
C37 C38 H38B 109.9 . .
H38A C38 H38B 108.3 . .
O2 C39 C40 108.8(5) . .
O2 C39 H39A 109.9 . .
C40 C39 H39A 109.9 . .
O2 C39 H39B 109.9 . .
C40 C39 H39B 109.9 . .
H39A C39 H39B 108.3 . .
C41 C40 C39 105.3(5) . .
C41 C40 H40A 110.7 . .
C39 C40 H40A 110.7 . .
C41 C40 H40B 110.7 . .
C39 C40 H40B 110.7 . .
H40A C40 H40B 108.8 . .
C42 C41 C40 106.0(5) . .
C42 C41 H41A 110.5 . .
C40 C41 H41A 110.5 . .
C42 C41 H41B 110.5 . .
C40 C41 H41B 110.5 . .
H41A C41 H41B 108.7 . .
C41 C42 O2 106.6(5) . .
C41 C42 H42A 110.4 . .
O2 C42 H42A 110.4 . .
C41 C42 H42B 110.4 . .
O2 C42 H42B 110.4 . .
H42A C42 H42B 108.6 . .
C45 C43 O3 56.4(15) 3_677 .
C45 C43 C44 75.1(19) 3_677 .
O3 C43 C44 107.6(11) . .
C45 C43 C44 63.8(16) 3_677 3_677
O3 C43 C44 27.0(16) . 3_677
C44 C43 C44 86.4(17) . 3_677
C45 C43 C46 58.8(13) 3_677 3_677
O3 C43 C46 109.8(19) . 3_677
C44 C43 C46 30.2(16) . 3_677
C44 C43 C46 100(2) 3_677 3_677
C45 C43 C45 98.7(18) 3_677 .
O3 C43 C45 84.5(11) . .
C44 C43 C45 51.4(8) . .
C44 C43 C45 57.7(15) 3_677 .
C46 C43 C45 81.0(16) 3_677 .
C45 C43 C46 83.5(16) 3_677 .
O3 C43 C46 43.7(7) . .
C44 C43 C46 85.0(13) . .
C44 C43 C46 20.8(14) 3_677 .
C46 C43 C46 107.0(15) 3_677 .
C45 C43 C46 43.1(6) . .
O3 C44 C46 137(5) 3_677 3_677
O3 C44 C43 139(4) 3_677 .
C46 C44 C43 84(3) 3_677 .
O3 C44 C45 59(3) 3_677 .
C46 C44 C45 160(3) 3_677 .
C43 C44 C45 80.6(14) . .
O3 C44 C43 67(3) 3_677 3_677
C46 C44 C43 117(4) 3_677 3_677
C43 C44 C43 93.6(17) . 3_677
C45 C44 C43 52.0(13) . 3_677
O3 C44 C45 140(5) 3_677 3_677
C46 C44 C45 58(2) 3_677 3_677
C43 C44 C45 49.5(12) . 3_677
C45 C44 C45 101.7(14) . 3_677
C43 C44 C45 72.9(17) 3_677 3_677
O3 C44 C44 104(4) 3_677 3_677
C46 C44 C44 105(3) 3_677 3_677
C43 C44 C44 48.5(13) . 3_677
C45 C44 C44 54.7(12) . 3_677
C43 C44 C44 45.1(11) 3_677 3_677
C45 C44 C44 47.0(10) 3_677 3_677
O3 C45 C43 64.9(14) 3_677 3_677
O3 C45 C46 126(2) 3_677 .
C43 C45 C46 69(2) 3_677 .
O3 C45 C44 27.1(18) 3_677 .
C43 C45 C44 64.2(19) 3_677 .
C46 C45 C44 106.3(10) . .
O3 C45 C44 100(2) 3_677 3_677
C43 C45 C44 55.4(13) 3_677 3_677
C46 C45 C44 28.0(11) . 3_677
C44 C45 C44 78.3(14) . 3_677
O3 C45 C43 75.0(19) 3_677 .
C43 C45 C43 81.3(18) 3_677 .
C46 C45 C43 72.0(9) . .
C44 C45 C43 48.0(7) . .
C44 C45 C43 49.5(14) 3_677 .
C44 C46 O3 20(3) 3_677 .
C44 C46 C45 94(3) 3_677 .
O3 C46 C45 106.4(10) . .
C44 C46 C43 66(3) 3_677 3_677
O3 C46 C43 85.5(17) . 3_677
C45 C46 C43 52.1(15) . 3_677
C44 C46 C43 43(3) 3_677 .
O3 C46 C43 44.6(8) . .
C45 C46 C43 65.0(9) . .
C43 C46 C43 73.0(15) 3_677 .
C38 O1 C35 107.3(5) . .
C38 O1 Sm 126.6(4) . .
C35 O1 Sm 125.1(3) . .
C39 O2 C42 107.0(4) . .
C39 O2 Sm 133.0(3) . .
C42 O2 Sm 119.9(3) . .
C44 O3 C45 94(3) 3_677 3_677
C44 O3 C46 23(3) 3_677 .
C45 O3 C46 116(2) 3_677 .
C44 O3 C43 86(4) 3_677 .
C45 O3 C43 58.7(15) 3_677 .
C46 O3 C43 91.8(14) . .
C17 P1 C11 102.3(2) . .
C17 P1 B1 102.4(2) . .
C11 P1 B1 104.6(2) . .
C29 P2 C23 104.7(2) . .
C29 P2 B2 107.5(3) . .
C23 P2 B2 103.2(2) . .
O1 Sm O2 81.80(12) . .
O1 Sm C2 114.29(14) . .
O2 Sm C2 137.16(13) . .
O1 Sm C3 87.84(14) . .
O2 Sm C3 130.74(14) . .
C2 Sm C3 27.24(14) . .
O1 Sm C6 79.54(15) . .
O2 Sm C6 103.75(13) . .
C2 Sm C6 117.78(15) . .
C3 Sm C6 121.49(15) . .
O1 Sm C1 135.03(13) . .
O2 Sm C1 113.87(13) . .
C2 Sm C1 27.69(13) . .
C3 Sm C1 49.29(15) . .
C6 Sm C1 130.50(15) . .
O1 Sm C10 122.87(14) . .
O2 Sm C10 130.73(13) . .
C2 Sm C10 75.39(15) . .
C3 Sm C10 94.97(16) . .
C6 Sm C10 50.93(15) . .
C1 Sm C10 79.86(15) . .
O1 Sm B2 93.84(16) . .
O2 Sm B2 131.99(14) . .
C2 Sm B2 88.15(16) . .
C3 Sm B2 96.52(17) . .
C6 Sm B2 29.74(16) . .
C1 Sm B2 102.77(16) . .
C10 Sm B2 29.08(15) . .
O1 Sm C9 137.10(15) . .
O2 Sm C9 104.89(13) . .
C2 Sm C9 89.71(16) . .
C3 Sm C9 114.83(17) . .
C6 Sm C9 57.61(17) . .
C1 Sm C9 81.76(16) . .
C10 Sm C9 27.22(14) . .
B2 Sm C9 49.90(17) . .
O1 Sm C7 92.38(16) . .
O2 Sm C7 82.33(13) . .
C2 Sm C7 132.65(16) . .
C3 Sm C7 146.42(16) . .
C6 Sm C7 26.96(14) . .
C1 Sm C7 130.06(17) . .
C10 Sm C7 57.27(16) . .
B2 Sm C7 49.94(16) . .
C9 Sm C7 48.35(17) . .
O1 Sm C8 119.26(17) . .
O2 Sm C8 82.58(13) . .
C2 Sm C8 116.72(18) . .
C3 Sm C8 141.75(18) . .
C6 Sm C8 48.60(17) . .
C1 Sm C8 104.85(18) . .
C10 Sm C8 48.44(15) . .
B2 Sm C8 58.04(16) . .
C9 Sm C8 27.13(14) . .
C7 Sm C8 27.34(15) . .
O1 Sm C4 78.12(13) . .
O2 Sm C4 103.62(14) . .
C2 Sm C4 48.14(15) . .
C3 Sm C4 27.39(13) . .
C6 Sm C4 141.49(16) . .
C1 Sm C4 57.61(15) . .
C10 Sm C4 121.82(15) . .
B2 Sm C4 122.32(17) . .
C9 Sm C4 137.20(16) . .
C7 Sm C4 167.77(17) . .
C8 Sm C4 162.45(18) . .

loop_
_geom_bond_atom_site_label_1
_geom_bond_atom_site_label_2
_geom_bond_distance
_geom_bond_site_symmetry_2
B1 C1 1.498(7) .
B1 C5 1.504(7) .
B1 P1 1.943(5) .
B1 Sm 3.005(5) .
B2 C10 1.474(8) .
B2 C6 1.503(8) .
B2 P2 1.946(6) .
B2 Sm 2.938(5) .
C1 C2 1.393(6) .
C1 Sm 2.918(4) .
C1 H1 0.9300 .
C2 C3 1.369(7) .
C2 Sm 2.904(4) .
C2 H2 0.9300 .
C3 C4 1.388(7) .
C3 Sm 2.909(5) .
C3 H3 0.9300 .
C4 C5 1.374(6) .
C4 Sm 2.952(5) .
C4 H4 0.9300 .
C5 Sm 2.984(4) .
C5 H5 0.9300 .
C6 C7 1.367(7) .
C6 Sm 2.917(5) .
C6 H6 0.9300 .
C7 C8 1.393(8) .
C7 Sm 2.948(5) .
C7 H7 0.9300 .
C8 C9 1.381(7) .
C8 Sm 2.949(5) .
C8 H8 0.9300 .
C9 C10 1.382(7) .
C9 Sm 2.939(5) .
C9 H9 0.9300 .
C10 Sm 2.933(4) .
C10 H10 0.9300 .
C11 C16 1.378(7) .
C11 C12 1.385(7) .
C11 P1 1.823(5) .
C12 C13 1.373(8) .
C12 H12 0.9300 .
C13 C14 1.350(9) .
C13 H13 0.9300 .
C14 C15 1.364(9) .
C14 H14 0.9300 .
C15 C16 1.372(8) .
C15 H15 0.9300 .
C16 H16 0.9300 .
C17 C18 1.379(7) .
C17 C22 1.385(7) .
C17 P1 1.822(5) .
C18 C19 1.391(7) .
C18 H18 0.9300 .
C19 C20 1.380(8) .
C19 H19 0.9300 .
C20 C21 1.327(9) .
C20 H20 0.9300 .
C21 C22 1.370(8) .
C21 H21 0.9300 .
C22 H22 0.9300 .
C23 C28 1.366(7) .
C23 C24 1.390(7) .
C23 P2 1.842(5) .
C24 C25 1.369(8) .
C24 H24 0.9300 .
C25 C26 1.351(8) .
C25 H25 0.9300 .
C26 C27 1.348(8) .
C26 H26 0.9300 .
C27 C28 1.382(8) .
C27 H27 0.9300 .
C28 H28 0.9300 .
C29 C30 1.376(7) .
C29 C34 1.383(7) .
C29 P2 1.814(5) .
C30 C31 1.387(8) .
C30 H30 0.9300 .
C31 C32 1.343(9) .
C31 H31 0.9300 .
C32 C33 1.355(9) .
C32 H32 0.9300 .
C33 C34 1.401(8) .
C33 H33 0.9300 .
C34 H34 0.9300 .
C35 O1 1.435(6) .
C35 C36 1.496(8) .
C35 H35A 0.9700 .
C35 H35B 0.9700 .
C36 C37 1.458(9) .
C36 H36A 0.9700 .
C36 H36B 0.9700 .
C37 C38 1.478(8) .
C37 H37A 0.9700 .
C37 H37B 0.9700 .
C38 O1 1.400(7) .
C38 H38A 0.9700 .
C38 H38B 0.9700 .
C39 O2 1.397(6) .
C39 C40 1.456(7) .
C39 H39A 0.9700 .
C39 H39B 0.9700 .
C40 C41 1.443(8) .
C40 H40A 0.9700 .
C40 H40B 0.9700 .
C41 C42 1.425(7) .
C41 H41A 0.9700 .
C41 H41B 0.9700 .
C42 O2 1.453(6) .
C42 H42A 0.9700 .
C42 H42B 0.9700 .
C43 C45 1.33(3) 3_677
C43 O3 1.410(10) .
C43 C44 1.441(10) .
C43 C44 1.52(4) 3_677
C43 C46 1.57(4) 3_677
C43 C45 1.91(3) .
C43 C46 2.01(3) .
C44 O3 0.69(4) 3_677
C44 C46 0.80(4) 3_677
C44 C45 1.516(10) .
C44 C43 1.52(4) 3_677
C44 C45 1.69(4) 3_677
C44 C44 2.03(4) 3_677
C45 O3 1.30(3) 3_677
C45 C43 1.33(3) 3_677
C45 C46 1.442(10) .
C45 C44 1.69(4) 3_677
C46 C44 0.80(4) 3_677
C46 O3 1.387(10) .
C46 C43 1.57(4) 3_677
O1 Sm 2.490(4) .
O2 Sm 2.519(3) .
O3 C44 0.69(4) 3_677
O3 C45 1.30(3) 3_677

loop_
_geom_torsion_atom_site_label_1
_geom_torsion_atom_site_label_2
_geom_torsion_atom_site_label_3
_geom_torsion_atom_site_label_4
_geom_torsion
_geom_torsion_site_symmetry_1
_geom_torsion_site_symmetry_4
C5 B1 C1 C2 -2.8(6) . .
P1 B1 C1 C2 -176.0(4) . .
Sm B1 C1 C2 -66.1(4) . .
C5 B1 C1 Sm 63.3(4) . .
P1 B1 C1 Sm -109.9(4) . .
B1 C1 C2 C3 3.8(7) . .
Sm C1 C2 C3 -63.9(4) . .
B1 C1 C2 Sm 67.7(4) . .
C1 C2 C3 C4 -3.1(7) . .
Sm C2 C3 C4 -67.1(4) . .
C1 C2 C3 Sm 64.0(4) . .
C2 C3 C4 C5 1.6(7) . .
Sm C3 C4 C5 -64.5(4) . .
C2 C3 C4 Sm 66.1(4) . .
C3 C4 C5 B1 -0.9(7) . .
Sm C4 C5 B1 -63.7(4) . .
C3 C4 C5 Sm 62.9(4) . .
C1 B1 C5 C4 1.4(6) . .
P1 B1 C5 C4 175.0(4) . .
Sm B1 C5 C4 63.3(4) . .
C1 B1 C5 Sm -61.9(4) . .
P1 B1 C5 Sm 111.7(3) . .
C10 B2 C6 C7 1.8(7) . .
P2 B2 C6 C7 164.8(4) . .
Sm B2 C6 C7 66.7(4) . .
C10 B2 C6 Sm -64.9(4) . .
P2 B2 C6 Sm 98.2(4) . .
B2 C6 C7 C8 -2.5(8) . .
Sm C6 C7 C8 63.2(5) . .
B2 C6 C7 Sm -65.7(4) . .
C6 C7 C8 C9 1.7(8) . .
Sm C7 C8 C9 64.3(5) . .
C6 C7 C8 Sm -62.6(5) . .
C7 C8 C9 C10 -0.1(8) . .
Sm C8 C9 C10 64.3(4) . .
C7 C8 C9 Sm -64.4(5) . .
C8 C9 C10 B2 -0.5(7) . .
Sm C9 C10 B2 64.2(4) . .
C8 C9 C10 Sm -64.7(4) . .
C6 B2 C10 C9 -0.4(7) . .
P2 B2 C10 C9 -163.8(4) . .
Sm B2 C10 C9 -64.7(4) . .
C6 B2 C10 Sm 64.3(4) . .
P2 B2 C10 Sm -99.1(3) . .
C16 C11 C12 C13 -1.2(10) . .
P1 C11 C12 C13 176.5(6) . .
C11 C12 C13 C14 1.4(12) . .
C12 C13 C14 C15 -0.9(13) . .
C13 C14 C15 C16 0.2(13) . .
C14 C15 C16 C11 0.1(11) . .
C12 C11 C16 C15 0.4(9) . .
P1 C11 C16 C15 -177.1(5) . .
C22 C17 C18 C19 -0.7(8) . .
P1 C17 C18 C19 177.2(4) . .
C17 C18 C19 C20 0.3(9) . .
C18 C19 C20 C21 0.4(10) . .
C19 C20 C21 C22 -0.6(11) . .
C20 C21 C22 C17 0.1(10) . .
C18 C17 C22 C21 0.6(8) . .
P1 C17 C22 C21 -177.5(5) . .
C28 C23 C24 C25 2.0(9) . .
P2 C23 C24 C25 -177.4(5) . .
C23 C24 C25 C26 -1.8(11) . .
C24 C25 C26 C27 0.8(11) . .
C25 C26 C27 C28 -0.1(11) . .
C24 C23 C28 C27 -1.3(9) . .
P2 C23 C28 C27 178.0(5) . .
C26 C27 C28 C23 0.4(10) . .
C34 C29 C30 C31 -2.0(8) . .
P2 C29 C30 C31 -179.4(5) . .
C29 C30 C31 C32 1.8(10) . .
C30 C31 C32 C33 -0.1(11) . .
C31 C32 C33 C34 -1.2(11) . .
C30 C29 C34 C33 0.7(8) . .
P2 C29 C34 C33 178.4(5) . .
C32 C33 C34 C29 0.9(10) . .
O1 C35 C36 C37 -30.4(8) . .
C35 C36 C37 C38 23.1(9) . .
C36 C37 C38 O1 -8.1(10) . .
O2 C39 C40 C41 -13.4(9) . .
C39 C40 C41 C42 23.6(9) . .
C40 C41 C42 O2 -25.0(8) . .
C45 C43 C44 O3 123(7) 3_677 3_677
O3 C43 C44 O3 76(7) . 3_677
C44 C43 C44 O3 59(6) 3_677 3_677
C46 C43 C44 O3 176(9) 3_677 3_677
C45 C43 C44 O3 9(6) . 3_677
C46 C43 C44 O3 39(6) . 3_677
C45 C43 C44 C46 -53(3) 3_677 3_677
O3 C43 C44 C46 -99(4) . 3_677
C44 C43 C44 C46 -116(4) 3_677 3_677
C45 C43 C44 C46 -167(4) . 3_677
C46 C43 C44 C46 -137(3) . 3_677
C45 C43 C44 C45 114.3(19) 3_677 .
O3 C43 C44 C45 68(2) . .
C44 C43 C44 C45 50.5(13) 3_677 .
C46 C43 C44 C45 167(4) 3_677 .
C46 C43 C44 C45 29.7(14) . .
C45 C43 C44 C43 63.8(16) 3_677 3_677
O3 C43 C44 C43 17.1(19) . 3_677
C44 C43 C44 C43 0.000(3) 3_677 3_677
C46 C43 C44 C43 116(4) 3_677 3_677
C45 C43 C44 C43 -50.5(13) . 3_677
C46 C43 C44 C43 -20.8(14) . 3_677
O3 C43 C44 C45 -47(2) . 3_677
C44 C43 C44 C45 -63.8(16) 3_677 3_677
C46 C43 C44 C45 53(3) 3_677 3_677
C45 C43 C44 C45 -114.3(19) . 3_677
C46 C43 C44 C45 -84.6(16) . 3_677
C45 C43 C44 C44 63.8(16) 3_677 3_677
O3 C43 C44 C44 17.1(19) . 3_677
C46 C43 C44 C44 116(4) 3_677 3_677
C45 C43 C44 C44 -50.5(13) . 3_677
C46 C43 C44 C44 -20.8(14) . 3_677
C46 C44 C45 O3 -146(17) 3_677 3_677
C43 C44 C45 O3 173(4) . 3_677
C43 C44 C45 O3 -85(4) 3_677 3_677
C45 C44 C45 O3 -142(5) 3_677 3_677
C44 C44 C45 O3 -142(5) 3_677 3_677
O3 C44 C45 C43 85(4) 3_677 3_677
C46 C44 C45 C43 -61(14) 3_677 3_677
C43 C44 C45 C43 -102(2) . 3_677
C45 C44 C45 C43 -57.1(16) 3_677 3_677
C44 C44 C45 C43 -57.1(16) 3_677 3_677
O3 C44 C45 C46 141(4) 3_677 .
C46 C44 C45 C46 -5(16) 3_677 .
C43 C44 C45 C46 -46(2) . .
C43 C44 C45 C46 56(3) 3_677 .
C45 C44 C45 C46 -1(3) 3_677 .
C44 C44 C45 C46 -1(3) 3_677 .
O3 C44 C45 C44 142(5) 3_677 3_677
C46 C44 C45 C44 -4(14) 3_677 3_677
C43 C44 C45 C44 -45.0(13) . 3_677
C43 C44 C45 C44 57.1(16) 3_677 3_677
C45 C44 C45 C44 0.000(5) 3_677 3_677
O3 C44 C45 C43 -173(4) 3_677 .
C46 C44 C45 C43 41(14) 3_677 .
C43 C44 C45 C43 102.1(19) 3_677 .
C45 C44 C45 C43 45.0(13) 3_677 .
C44 C44 C45 C43 45.0(13) 3_677 .
C45 C43 C45 O3 -66.2(14) 3_677 3_677
O3 C43 C45 O3 -120.9(15) . 3_677
C44 C43 C45 O3 -3(2) . 3_677
C44 C43 C45 O3 -118(2) 3_677 3_677
C46 C43 C45 O3 -9.9(14) 3_677 3_677
C46 C43 C45 O3 -137(2) . 3_677
C45 C43 C45 C43 0.000(7) 3_677 3_677
O3 C43 C45 C43 -54.7(15) . 3_677
C44 C43 C45 C43 63.0(19) . 3_677
C44 C43 C45 C43 -51.3(14) 3_677 3_677
C46 C43 C45 C43 56.3(14) 3_677 3_677
C46 C43 C45 C43 -71(2) . 3_677
C45 C43 C45 C46 71(2) 3_677 .
O3 C43 C45 C46 15.9(19) . .
C44 C43 C45 C46 134(2) . .
C44 C43 C45 C46 19(2) 3_677 .
C46 C43 C45 C46 127.0(14) 3_677 .
C45 C43 C45 C44 -63.0(19) 3_677 .
O3 C43 C45 C44 -117.7(17) . .
C44 C43 C45 C44 -114.3(15) 3_677 .
C46 C43 C45 C44 -7(2) 3_677 .
C46 C43 C45 C44 -134(2) . .
C45 C43 C45 C44 51.3(14) 3_677 3_677
O3 C43 C45 C44 -3.4(17) . 3_677
C44 C43 C45 C44 114.3(15) . 3_677
C46 C43 C45 C44 108(2) 3_677 3_677
C46 C43 C45 C44 -19(2) . 3_677
O3 C45 C46 C44 22(5) 3_677 3_677
C43 C45 C46 C44 55(3) 3_677 3_677
C44 C45 C46 C44 2(6) . 3_677
C43 C45 C46 C44 -32(4) . 3_677
O3 C45 C46 O3 38(4) 3_677 .
C43 C45 C46 O3 71(2) 3_677 .
C44 C45 C46 O3 17(3) . .
C44 C45 C46 O3 16(3) 3_677 .
C43 C45 C46 O3 -17(2) . .
O3 C45 C46 C43 -33(2) 3_677 3_677
C44 C45 C46 C43 -53(3) . 3_677
C44 C45 C46 C43 -55(3) 3_677 3_677
C43 C45 C46 C43 -87.4(17) . 3_677
O3 C45 C46 C43 55(3) 3_677 .
C43 C45 C46 C43 87.4(17) 3_677 .
C44 C45 C46 C43 34.1(17) . .
C44 C45 C46 C43 32(4) 3_677 .
C45 C43 C46 C44 18(3) 3_677 3_677
O3 C43 C46 C44 -29(4) . 3_677
C44 C43 C46 C44 93(4) . 3_677
C46 C43 C46 C44 72(4) 3_677 3_677
C45 C43 C46 C44 128(5) . 3_677
C45 C43 C46 O3 47(2) 3_677 .
C44 C43 C46 O3 122(2) . .
C44 C43 C46 O3 29(4) 3_677 .
C46 C43 C46 O3 101(2) 3_677 .
C45 C43 C46 O3 157(3) . .
C45 C43 C46 C45 -110(2) 3_677 .
O3 C43 C46 C45 -157(3) . .
C44 C43 C46 C45 -34.6(18) . .
C44 C43 C46 C45 -128(5) 3_677 .
C46 C43 C46 C45 -55.6(16) 3_677 .
C45 C43 C46 C43 -54.6(12) 3_677 3_677
O3 C43 C46 C43 -101(2) . 3_677
C44 C43 C46 C43 21.0(15) . 3_677
C44 C43 C46 C43 -72(4) 3_677 3_677
C46 C43 C46 C43 0.000(3) 3_677 3_677
C45 C43 C46 C43 55.6(16) . 3_677
C37 C38 O1 C35 -11.4(9) . .
C37 C38 O1 Sm 157.2(5) . .
C36 C35 O1 C38 26.1(8) . .
C36 C35 O1 Sm -142.7(4) . .
C40 C39 O2 C42 -1.9(8) . .
C40 C39 O2 Sm -179.7(4) . .
C41 C42 O2 C39 16.8(7) . .
C41 C42 O2 Sm -165.1(4) . .
C45 C46 O3 C44 -52(9) . 3_677
C43 C46 O3 C44 -4(8) 3_677 3_677
C43 C46 O3 C44 -74(9) . 3_677
C44 C46 O3 C45 18(9) 3_677 3_677
C45 C46 O3 C45 -34(4) . 3_677
C43 C46 O3 C45 15(2) 3_677 3_677
C43 C46 O3 C45 -55.7(18) . 3_677
C44 C46 O3 C43 74(9) 3_677 .
C45 C46 O3 C43 22(3) . .
C43 C46 O3 C43 70.3(19) 3_677 .
C45 C43 O3 C44 -98(4) 3_677 3_677
C44 C43 O3 C44 -40(4) . 3_677
C46 C43 O3 C44 -72(4) 3_677 3_677
C45 C43 O3 C44 6(3) . 3_677
C46 C43 O3 C44 22(3) . 3_677
C44 C43 O3 C45 58(3) . 3_677
C44 C43 O3 C45 98(4) 3_677 3_677
C46 C43 O3 C45 25.8(14) 3_677 3_677
C45 C43 O3 C45 104(2) . 3_677
C46 C43 O3 C45 120(2) . 3_677
C45 C43 O3 C46 -120(2) 3_677 .
C44 C43 O3 C46 -62(2) . .
C44 C43 O3 C46 -22(3) 3_677 .
C46 C43 O3 C46 -94(2) 3_677 .
C45 C43 O3 C46 -15.8(18) . .
C18 C17 P1 C11 31.0(5) . .
C22 C17 P1 C11 -151.1(4) . .
C18 C17 P1 B1 -77.1(5) . .
C22 C17 P1 B1 100.8(4) . .
C16 C11 P1 C17 -98.5(5) . .
C12 C11 P1 C17 84.0(5) . .
C16 C11 P1 B1 7.9(5) . .
C12 C11 P1 B1 -169.6(5) . .
C1 B1 P1 C17 10.9(5) . .
C5 B1 P1 C17 -161.9(4) . .
Sm B1 P1 C17 -74.8(3) . .
C1 B1 P1 C11 -95.4(4) . .
C5 B1 P1 C11 91.8(4) . .
Sm B1 P1 C11 178.8(2) . .
C30 C29 P2 C23 -77.4(5) . .
C34 C29 P2 C23 105.2(4) . .
C30 C29 P2 B2 31.8(5) . .
C34 C29 P2 B2 -145.6(4) . .
C28 C23 P2 C29 20.5(5) . .
C24 C23 P2 C29 -160.1(4) . .
C28 C23 P2 B2 -91.8(5) . .
C24 C23 P2 B2 87.5(5) . .
C10 B2 P2 C29 -161.7(4) . .
C6 B2 P2 C29 36.1(5) . .
Sm B2 P2 C29 116.8(2) . .
C10 B2 P2 C23 -51.4(4) . .
C6 B2 P2 C23 146.4(4) . .
Sm B2 P2 C23 -132.9(2) . .
C38 O1 Sm O2 30.8(6) . .
C35 O1 Sm O2 -162.5(4) . .
C38 O1 Sm C2 169.2(6) . .
C35 O1 Sm C2 -24.1(4) . .
C38 O1 Sm C3 162.5(6) . .
C35 O1 Sm C3 -30.8(4) . .
C38 O1 Sm C6 -74.9(6) . .
C35 O1 Sm C6 91.7(4) . .
C38 O1 Sm C1 146.5(6) . .
C35 O1 Sm C1 -46.8(5) . .
C38 O1 Sm C10 -103.0(6) . .
C35 O1 Sm C10 63.7(4) . .
C38 O1 Sm B2 -101.1(6) . .
C35 O1 Sm B2 65.6(4) . .
C38 O1 Sm C9 -72.3(6) . .
C35 O1 Sm C9 94.4(4) . .
C38 O1 Sm C7 -51.1(6) . .
C35 O1 Sm C7 115.6(4) . .
C38 O1 Sm C8 -45.9(6) . .
C35 O1 Sm C8 120.8(4) . .
C38 O1 Sm C4 136.7(6) . .
C35 O1 Sm C4 -56.7(4) . .
C39 O2 Sm O1 -112.9(6) . .
C42 O2 Sm O1 69.5(4) . .
C39 O2 Sm C2 130.0(5) . .
C42 O2 Sm C2 -47.6(5) . .
C39 O2 Sm C3 167.2(5) . .
C42 O2 Sm C3 -10.4(5) . .
C39 O2 Sm C6 -35.8(6) . .
C42 O2 Sm C6 146.6(4) . .
C39 O2 Sm C1 111.2(5) . .
C42 O2 Sm C1 -66.3(4) . .
C39 O2 Sm C10 14.0(6) . .
C42 O2 Sm C10 -163.6(4) . .
C39 O2 Sm B2 -25.1(6) . .
C42 O2 Sm B2 157.3(4) . .
C39 O2 Sm C9 23.8(6) . .
C42 O2 Sm C9 -153.8(4) . .
C39 O2 Sm C7 -19.3(6) . .
C42 O2 Sm C7 163.1(4) . .
C39 O2 Sm C8 8.2(6) . .
C42 O2 Sm C8 -169.3(4) . .
C39 O2 Sm C4 171.5(5) . .
C42 O2 Sm C4 -6.0(4) . .
C3 C2 Sm O1 -14.7(3) . .
C1 C2 Sm O1 -144.1(3) . .
C3 C2 Sm O2 90.1(3) . .
C1 C2 Sm O2 -39.3(4) . .
C1 C2 Sm C3 -129.4(5) . .
C3 C2 Sm C6 -105.5(3) . .
C1 C2 Sm C6 125.1(3) . .
C3 C2 Sm C1 129.4(5) . .
C3 C2 Sm C10 -134.6(3) . .
C1 C2 Sm C10 96.0(3) . .
C3 C2 Sm B2 -108.1(3) . .
C1 C2 Sm B2 122.5(3) . .
C3 C2 Sm C9 -158.0(3) . .
C1 C2 Sm C9 72.6(3) . .
C3 C2 Sm C7 -133.3(3) . .
C1 C2 Sm C7 97.3(4) . .
C3 C2 Sm C8 -160.6(3) . .
C1 C2 Sm C8 70.0(4) . .
C3 C2 Sm C4 30.2(3) . .
C1 C2 Sm C4 -99.2(4) . .
C2 C3 Sm O1 166.6(3) . .
C4 C3 Sm O1 -68.0(3) . .
C2 C3 Sm O2 -116.2(3) . .
C4 C3 Sm O2 9.3(4) . .
C4 C3 Sm C2 125.4(5) . .
C2 C3 Sm C6 90.3(3) . .
C4 C3 Sm C6 -144.3(3) . .
C2 C3 Sm C1 -28.3(3) . .
C4 C3 Sm C1 97.1(3) . .
C2 C3 Sm C10 43.8(3) . .
C4 C3 Sm C10 169.2(3) . .
C2 C3 Sm B2 73.0(3) . .
C4 C3 Sm B2 -161.6(3) . .
C2 C3 Sm C9 24.4(4) . .
C4 C3 Sm C9 149.8(3) . .
C2 C3 Sm C7 75.5(4) . .
C4 C3 Sm C7 -159.0(3) . .
C2 C3 Sm C8 28.7(4) . .
C4 C3 Sm C8 154.1(3) . .
C2 C3 Sm C4 -125.4(5) . .
C7 C6 Sm O1 117.1(4) . .
B2 C6 Sm O1 -117.4(3) . .
C7 C6 Sm O2 38.4(4) . .
B2 C6 Sm O2 163.8(3) . .
C7 C6 Sm C2 -130.8(4) . .
B2 C6 Sm C2 -5.4(4) . .
C7 C6 Sm C3 -162.0(4) . .
B2 C6 Sm C3 -36.5(4) . .
C7 C6 Sm C1 -100.8(4) . .
B2 C6 Sm C1 24.6(4) . .
C7 C6 Sm C10 -93.5(4) . .
B2 C6 Sm C10 32.0(3) . .
C7 C6 Sm B2 -125.4(6) . .
C7 C6 Sm C9 -60.7(4) . .
B2 C6 Sm C9 64.7(3) . .
B2 C6 Sm C7 125.4(6) . .
C7 C6 Sm C8 -28.5(4) . .
B2 C6 Sm C8 96.9(4) . .
C7 C6 Sm C4 172.5(4) . .
B2 C6 Sm C4 -62.0(4) . .
C2 C1 Sm O1 49.1(4) . .
B1 C1 Sm O1 -75.7(3) . .
C2 C1 Sm O2 151.9(3) . .
B1 C1 Sm O2 27.2(3) . .
B1 C1 Sm C2 -124.8(5) . .
C2 C1 Sm C3 27.8(3) . .
B1 C1 Sm C3 -97.0(3) . .
C2 C1 Sm C6 -72.0(4) . .
B1 C1 Sm C6 163.2(3) . .
C2 C1 Sm C10 -77.9(3) . .
B1 C1 Sm C10 157.4(3) . .
C2 C1 Sm B2 -59.8(3) . .
B1 C1 Sm B2 175.4(3) . .
C2 C1 Sm C9 -105.4(3) . .
B1 C1 Sm C9 129.8(3) . .
C2 C1 Sm C7 -107.6(3) . .
B1 C1 Sm C7 127.6(3) . .
C2 C1 Sm C8 -119.7(3) . .
B1 C1 Sm C8 115.5(3) . .
C2 C1 Sm C4 60.5(3) . .
B1 C1 Sm C4 -64.2(3) . .
C9 C10 Sm O1 130.6(3) . .
B2 C10 Sm O1 3.8(4) . .
C9 C10 Sm O2 21.2(4) . .
B2 C10 Sm O2 -105.6(3) . .
C9 C10 Sm C2 -119.7(4) . .
B2 C10 Sm C2 113.6(3) . .
C9 C10 Sm C3 -138.8(4) . .
B2 C10 Sm C3 94.5(3) . .
C9 C10 Sm C6 94.0(4) . .
B2 C10 Sm C6 -32.7(3) . .
C9 C10 Sm C1 -91.7(4) . .
B2 C10 Sm C1 141.6(3) . .
C9 C10 Sm B2 126.7(5) . .
B2 C10 Sm C9 -126.7(5) . .
C9 C10 Sm C7 61.5(4) . .
B2 C10 Sm C7 -65.3(3) . .
C9 C10 Sm C8 28.8(3) . .
B2 C10 Sm C8 -98.0(4) . .
C9 C10 Sm C4 -133.0(3) . .
B2 C10 Sm C4 100.3(3) . .
C10 B2 Sm O1 -176.8(3) . .
C6 B2 Sm O1 61.0(3) . .
P2 B2 Sm O1 -58.9(3) . .
C10 B2 Sm O2 100.8(3) . .
C6 B2 Sm O2 -21.4(4) . .
P2 B2 Sm O2 -141.3(2) . .
C10 B2 Sm C2 -62.5(3) . .
C6 B2 Sm C2 175.3(4) . .
P2 B2 Sm C2 55.3(3) . .
C10 B2 Sm C3 -88.5(3) . .
C6 B2 Sm C3 149.3(3) . .
P2 B2 Sm C3 29.4(3) . .
C10 B2 Sm C6 122.2(5) . .
P2 B2 Sm C6 -119.9(5) . .
C10 B2 Sm C1 -38.8(3) . .
C6 B2 Sm C1 -161.0(3) . .
P2 B2 Sm C1 79.0(3) . .
C6 B2 Sm C10 -122.2(5) . .
P2 B2 Sm C10 117.9(4) . .
C10 B2 Sm C9 28.6(3) . .
C6 B2 Sm C9 -93.6(4) . .
P2 B2 Sm C9 146.5(4) . .
C10 B2 Sm C7 93.4(4) . .
C6 B2 Sm C7 -28.9(3) . .
P2 B2 Sm C7 -148.8(4) . .
C10 B2 Sm C8 60.9(3) . .
C6 B2 Sm C8 -61.4(3) . .
P2 B2 Sm C8 178.7(4) . .
C10 B2 Sm C4 -98.4(3) . .
C6 B2 Sm C4 139.4(3) . .
P2 B2 Sm C4 19.5(3) . .
C8 C9 Sm O1 58.3(4) . .
C10 C9 Sm O1 -69.6(4) . .
C8 C9 Sm O2 -35.7(4) . .
C10 C9 Sm O2 -163.6(3) . .
C8 C9 Sm C2 -174.9(4) . .
C10 C9 Sm C2 57.2(4) . .
C8 C9 Sm C3 174.2(3) . .
C10 C9 Sm C3 46.3(4) . .
C8 C9 Sm C6 61.4(3) . .
C10 C9 Sm C6 -66.5(3) . .
C8 C9 Sm C1 -148.3(4) . .
C10 C9 Sm C1 83.8(4) . .
C8 C9 Sm C10 127.9(6) . .
C8 C9 Sm B2 97.2(4) . .
C10 C9 Sm B2 -30.6(3) . .
C8 C9 Sm C7 29.4(3) . .
C10 C9 Sm C7 -98.5(4) . .
C10 C9 Sm C8 -127.9(6) . .
C8 C9 Sm C4 -165.9(3) . .
C10 C9 Sm C4 66.2(4) . .
C6 C7 Sm O1 -61.1(4) . .
C8 C7 Sm O1 170.1(3) . .
C6 C7 Sm O2 -142.5(4) . .
C8 C7 Sm O2 88.7(4) . .
C6 C7 Sm C2 65.6(5) . .
C8 C7 Sm C2 -63.2(4) . .
C6 C7 Sm C3 28.5(6) . .
C8 C7 Sm C3 -100.3(4) . .
C8 C7 Sm C6 -128.8(6) . .
C6 C7 Sm C1 102.6(4) . .
C8 C7 Sm C1 -26.2(4) . .
C6 C7 Sm C10 67.1(4) . .
C8 C7 Sm C10 -61.7(3) . .
C6 C7 Sm B2 31.9(3) . .
C8 C7 Sm B2 -96.9(4) . .
C6 C7 Sm C9 99.6(4) . .
C8 C7 Sm C9 -29.2(3) . .
C6 C7 Sm C8 128.8(6) . .
C6 C7 Sm C4 -22.5(10) . .
C8 C7 Sm C4 -151.3(7) . .
C9 C8 Sm O1 -138.4(3) . .
C7 C8 Sm O1 -11.4(4) . .
C9 C8 Sm O2 145.4(4) . .
C7 C8 Sm O2 -87.6(4) . .
C9 C8 Sm C2 5.7(4) . .
C7 C8 Sm C2 132.7(3) . .
C9 C8 Sm C3 -8.5(5) . .
C7 C8 Sm C3 118.5(4) . .
C9 C8 Sm C6 -98.9(4) . .
C7 C8 Sm C6 28.1(3) . .
C9 C8 Sm C1 32.6(4) . .
C7 C8 Sm C1 159.6(3) . .
C9 C8 Sm C10 -28.9(3) . .
C7 C8 Sm C10 98.1(4) . .
C9 C8 Sm B2 -63.4(3) . .
C7 C8 Sm B2 63.6(4) . .
C7 C8 Sm C9 127.0(5) . .
C9 C8 Sm C7 -127.0(5) . .
C9 C8 Sm C4 33.3(7) . .
C7 C8 Sm C4 160.3(5) . .
C5 C4 Sm O1 -122.6(3) . .
C3 C4 Sm O1 108.8(3) . .
C5 C4 Sm O2 -44.2(3) . .
C3 C4 Sm O2 -172.8(3) . .
C5 C4 Sm C2 98.5(4) . .
C3 C4 Sm C2 -30.1(3) . .
C5 C4 Sm C3 128.6(5) . .
C5 C4 Sm C6 -178.4(3) . .
C3 C4 Sm C6 53.0(4) . .
C5 C4 Sm C1 65.6(3) . .
C3 C4 Sm C1 -63.0(3) . .
C5 C4 Sm C10 115.9(3) . .
C3 C4 Sm C10 -12.7(4) . .
C5 C4 Sm B2 150.4(3) . .
C3 C4 Sm B2 21.8(4) . .
C5 C4 Sm C9 86.4(4) . .
C3 C4 Sm C9 -42.2(4) . .
C5 C4 Sm C7 -162.2(7) . .
C3 C4 Sm C7 69.2(9) . .
C5 C4 Sm C8 64.8(7) . .
C3 C4 Sm C8 -63.8(6) . .
